data_7130419
loop_
_publ_author_name
'Qi, Hongbo'
'Zhao, Yupeng'
'Li, Wencong'
'Chen, Shufeng'

_publ_section_title
;
 Synthesis of 1,4-benzoxazines via Y(OTf)3-catalyzed ring
 opening/annulation cascade reaction of benzoxazoles with propargylic
 alcohols
;
_journal_name_full 'Chemical Communications'
_journal_paper_doi 10.1039/D2CC03080B
_journal_year 2022
_chemical_formula_sum 'C22 H17 N O2'
_chemical_formula_weight 327.37
_space_group_IT_number 14
_space_group_name_Hall '-P 2ybc'
_space_group_name_H-M_alt 'P 1 21/c 1'
_symmetry_cell_setting monoclinic
_symmetry_space_group_name_H-M 'P 1 21/c 1'
_atom_sites_solution_hydrogens geom
_atom_sites_solution_primary direct
_atom_sites_solution_secondary difmap
_audit_creation_method SHELXL-97
_audit_update_record
;
2022-04-09 deposited with the CCDC.	2022-07-14 downloaded from the CCDC.
;
_cell_angle_alpha 90.00
_cell_angle_beta 108.155(3)
_cell_angle_gamma 90.00
_cell_formula_units_Z 4
_cell_length_a 9.6932(5)
_cell_length_b 10.1353(5)
_cell_length_c 18.2929(8)
_cell_measurement_reflns_used 9991
_cell_measurement_temperature 273(2)
_cell_measurement_theta_max 28.30
_cell_measurement_theta_min 2.95
_cell_volume 1707.69(15)
_computing_structure_refinement 'SHELXL-97 (Sheldrick, 1997)'
_computing_structure_solution 'SHELXS-97 (Sheldrick, 1990)'
_diffrn_ambient_temperature 273(2)
_diffrn_measured_fraction_theta_full 0.995
_diffrn_measured_fraction_theta_max 0.995
_diffrn_measurement_device_type 'Bruker D8 VENTURE'
_diffrn_measurement_method '\f and \w scans'
_diffrn_radiation_monochromator graphite
_diffrn_radiation_source 'fine-focus sealed tube'
_diffrn_radiation_type MoK\a
_diffrn_radiation_wavelength 0.71073
_diffrn_reflns_av_R_equivalents 0.0289
_diffrn_reflns_av_sigmaI/netI 0.0175
_diffrn_reflns_limit_h_max 12
_diffrn_reflns_limit_h_min -12
_diffrn_reflns_limit_k_max 13
_diffrn_reflns_limit_k_min -13
_diffrn_reflns_limit_l_max 24
_diffrn_reflns_limit_l_min -24
_diffrn_reflns_number 37636
_diffrn_reflns_theta_full 28.36
_diffrn_reflns_theta_max 28.36
_diffrn_reflns_theta_min 2.95
_exptl_absorpt_coefficient_mu 0.082
_exptl_absorpt_correction_T_max 0.746
_exptl_absorpt_correction_T_min 0.688
_exptl_absorpt_correction_type none
_exptl_crystal_density_diffrn 1.273
_exptl_crystal_density_method 'not measured'
_exptl_crystal_description prism
_exptl_crystal_F_000 688
_refine_diff_density_max 0.198
_refine_diff_density_min -0.158
_refine_diff_density_rms 0.033
_refine_ls_extinction_method none
_refine_ls_goodness_of_fit_ref 1.020
_refine_ls_hydrogen_treatment constr
_refine_ls_matrix_type full
_refine_ls_number_parameters 226
_refine_ls_number_reflns 4245
_refine_ls_number_restraints 0
_refine_ls_restrained_S_all 1.020
_refine_ls_R_factor_all 0.0642
_refine_ls_R_factor_gt 0.0466
_refine_ls_shift/su_max 0.002
_refine_ls_shift/su_mean 0.000
_refine_ls_structure_factor_coef Fsqd
_refine_ls_weighting_details 'calc w=1/[\s^2^(Fo^2^)+(0.0544P)^2^+0.3873P] where P=(Fo^2^+2Fc^2^)/3'
_refine_ls_weighting_scheme calc
_refine_ls_wR_factor_gt 0.1120
_refine_ls_wR_factor_ref 0.1235
_reflns_number_gt 3244
_reflns_number_total 4245
_reflns_threshold_expression >2sigma(I)
_cod_data_source_file d2cc03080b2.cif
_cod_data_source_block mo_170605a_0m-auto
_cod_depositor_comments
;
The following automatic conversions were performed:

data item '_symmetry_cell_setting' value 'Monoclinic' was changed to
'monoclinic' in accordance with the
/home/data/users/saulius/crontab/automatic-downloads/rss-feeds/RSC/lib/dictionaries/cif_core.dic
dictionary named 'cif_core.dic' version 2.4.2 last updated on
2011-04-26.

Automatic conversion script
Id: cif_fix_values 7556 2019-12-06 15:28:31Z antanas 
;
_cod_original_cell_volume 1707.69(14)
_cod_original_sg_symbol_H-M P2(1)/c
_cod_database_code 7130419

loop_
_symmetry_equiv_pos_as_xyz
'x, y, z'
'-x, y+1/2, -z+1/2'
'-x, -y, -z'
'x, -y-1/2, z-1/2'

loop_
_atom_site_label
_atom_site_type_symbol
_atom_site_fract_x
_atom_site_fract_y
_atom_site_fract_z
_atom_site_U_iso_or_equiv
_atom_site_adp_type
_atom_site_occupancy
_atom_site_symmetry_multiplicity
_atom_site_calc_flag
_atom_site_refinement_flags
_atom_site_disorder_assembly
_atom_site_disorder_group
O1 O 0.08695(10) 0.77156(9) 0.82231(6) 0.0518(2) Uani 1 1 d . . .
O2 O -0.33194(11) 1.02802(12) 0.73100(6) 0.0671(3) Uani 1 1 d . . .
N1 N -0.11825(10) 0.95760(11) 0.81614(6) 0.0426(2) Uani 1 1 d . . .
C1 C 0.43589(18) 0.7029(2) 1.10925(11) 0.0753(5) Uani 1 1 d . . .
H1 H 0.4675 0.6606 1.1567 0.090 Uiso 1 1 calc R . .
C2 C 0.40581(19) 0.63149(18) 1.04300(12) 0.0760(5) Uani 1 1 d . . .
H2 H 0.4163 0.5402 1.0454 0.091 Uiso 1 1 calc R . .
C3 C 0.35977(16) 0.69349(15) 0.97213(10) 0.0610(4) Uani 1 1 d . . .
H3 H 0.3405 0.6437 0.9274 0.073 Uiso 1 1 calc R . .
C4 C 0.34219(12) 0.82901(13) 0.96741(8) 0.0449(3) Uani 1 1 d . . .
C5 C 0.29150(13) 0.89967(15) 0.89089(8) 0.0504(3) Uani 1 1 d . . .
H5A H 0.3225 0.9910 0.8983 0.060 Uiso 1 1 calc R . .
H5B H 0.3373 0.8597 0.8562 0.060 Uiso 1 1 calc R . .
C6 C 0.12977(13) 0.89530(13) 0.85453(7) 0.0422(3) Uani 1 1 d . . .
C7 C 0.03294(12) 0.98849(12) 0.85286(7) 0.0391(3) Uani 1 1 d . . .
C8 C 0.06452(12) 1.11966(12) 0.89073(7) 0.0397(3) Uani 1 1 d . . .
C9 C -0.01036(15) 1.15808(14) 0.94098(8) 0.0497(3) Uani 1 1 d . . .
H9 H -0.0794 1.1020 0.9498 0.060 Uiso 1 1 calc R . .
C10 C 0.01706(19) 1.27844(16) 0.97770(9) 0.0616(4) Uani 1 1 d . . .
H10 H -0.0341 1.3035 1.0108 0.074 Uiso 1 1 calc R . .
C11 C 0.11988(19) 1.36168(16) 0.96549(10) 0.0665(4) Uani 1 1 d . . .
H11 H 0.1394 1.4422 0.9910 0.080 Uiso 1 1 calc R . .
C12 C -0.3194(2) 0.6448(2) 0.81852(10) 0.0732(5) Uani 1 1 d . . .
H12 H -0.4110 0.6151 0.8172 0.088 Uiso 1 1 calc R . .
C13 C -0.29311(16) 0.77901(17) 0.81762(9) 0.0595(4) Uani 1 1 d . . .
H13 H -0.3657 0.8395 0.8168 0.071 Uiso 1 1 calc R . .
C14 C -0.15681(14) 0.82213(13) 0.81789(7) 0.0447(3) Uani 1 1 d . . .
C15 C 0.19382(16) 1.32538(15) 0.91537(10) 0.0608(4) Uani 1 1 d . . .
H15 H 0.2629 1.3819 0.9069 0.073 Uiso 1 1 calc R . .
C16 C 0.16607(14) 1.20545(13) 0.87751(8) 0.0474(3) Uani 1 1 d . . .
H16 H 0.2154 1.1822 0.8432 0.057 Uiso 1 1 calc R . .
C17 C 0.41932(17) 0.8374(2) 1.10560(10) 0.0696(5) Uani 1 1 d . . .
H17 H 0.4399 0.8864 1.1507 0.084 Uiso 1 1 calc R . .
C18 C 0.37210(15) 0.90044(16) 1.03504(9) 0.0557(4) Uani 1 1 d . . .
H18 H 0.3604 0.9916 1.0331 0.067 Uiso 1 1 calc R . .
C19 C -0.05002(14) 0.73074(13) 0.82124(7) 0.0453(3) Uani 1 1 d . . .
C20 C -0.07568(19) 0.59695(15) 0.82322(8) 0.0588(4) Uani 1 1 d . . .
H20 H -0.0023 0.5363 0.8258 0.071 Uiso 1 1 calc R . .
C21 C -0.2115(2) 0.55501(18) 0.82132(10) 0.0715(5) Uani 1 1 d . . .
H21 H -0.2306 0.4652 0.8219 0.086 Uiso 1 1 calc R . .
C22 C -0.20807(14) 1.04862(15) 0.77063(8) 0.0489(3) Uani 1 1 d . . .
H22 H -0.1715 1.1333 0.7699 0.059 Uiso 1 1 calc R . .

loop_
_atom_site_aniso_label
_atom_site_aniso_U_11
_atom_site_aniso_U_22
_atom_site_aniso_U_33
_atom_site_aniso_U_23
_atom_site_aniso_U_13
_atom_site_aniso_U_12
O1 0.0455(5) 0.0520(5) 0.0573(6) -0.0103(4) 0.0150(4) -0.0010(4)
O2 0.0390(5) 0.0807(8) 0.0666(7) 0.0032(6) -0.0052(5) 0.0040(5)
N1 0.0319(5) 0.0480(6) 0.0423(5) 0.0001(4) 0.0036(4) -0.0046(4)
C1 0.0497(9) 0.0997(15) 0.0683(11) 0.0277(10) 0.0062(7) -0.0074(9)
C2 0.0617(10) 0.0595(10) 0.0928(14) 0.0206(9) 0.0038(9) 0.0003(8)
C3 0.0520(8) 0.0520(8) 0.0692(10) -0.0010(7) 0.0044(7) 0.0009(6)
C4 0.0257(5) 0.0504(7) 0.0556(7) 0.0015(6) 0.0083(5) -0.0026(5)
C5 0.0324(6) 0.0593(8) 0.0592(8) 0.0068(6) 0.0137(5) 0.0004(5)
C6 0.0360(6) 0.0476(7) 0.0415(6) -0.0003(5) 0.0102(5) -0.0040(5)
C7 0.0303(5) 0.0471(7) 0.0371(6) 0.0015(5) 0.0064(4) -0.0057(5)
C8 0.0333(5) 0.0448(7) 0.0360(6) 0.0023(5) 0.0037(4) -0.0025(5)
C9 0.0471(7) 0.0563(8) 0.0463(7) 0.0023(6) 0.0152(6) -0.0025(6)
C10 0.0692(10) 0.0661(10) 0.0492(8) -0.0076(7) 0.0183(7) 0.0061(8)
C11 0.0722(10) 0.0521(9) 0.0644(10) -0.0134(7) 0.0056(8) -0.0035(7)
C12 0.0617(10) 0.0816(12) 0.0684(10) 0.0058(9) 0.0089(8) -0.0333(9)
C13 0.0434(7) 0.0717(10) 0.0571(8) 0.0023(7) 0.0065(6) -0.0146(7)
C14 0.0405(6) 0.0529(7) 0.0352(6) -0.0009(5) 0.0035(5) -0.0108(5)
C15 0.0512(8) 0.0495(8) 0.0736(10) 0.0019(7) 0.0079(7) -0.0120(6)
C16 0.0413(6) 0.0504(7) 0.0487(7) 0.0022(6) 0.0113(5) -0.0059(5)
C17 0.0490(8) 0.1038(14) 0.0546(9) -0.0061(9) 0.0141(7) -0.0099(9)
C18 0.0409(7) 0.0600(9) 0.0653(9) -0.0064(7) 0.0153(6) -0.0047(6)
C19 0.0469(7) 0.0500(7) 0.0344(6) -0.0034(5) 0.0062(5) -0.0078(6)
C20 0.0753(10) 0.0501(8) 0.0455(7) -0.0018(6) 0.0109(7) -0.0060(7)
C21 0.0882(13) 0.0586(10) 0.0601(9) 0.0011(7) 0.0121(9) -0.0267(9)
C22 0.0393(6) 0.0567(8) 0.0473(7) 0.0032(6) 0.0085(5) 0.0029(6)

loop_
_atom_type_symbol
_atom_type_description
_atom_type_scat_dispersion_real
_atom_type_scat_dispersion_imag
_atom_type_scat_source
C C 0.0033 0.0016 'International Tables Vol C Tables 4.2.6.8 and 6.1.1.4'
H H 0.0000 0.0000 'International Tables Vol C Tables 4.2.6.8 and 6.1.1.4'
N N 0.0061 0.0033 'International Tables Vol C Tables 4.2.6.8 and 6.1.1.4'
O O 0.0106 0.0060 'International Tables Vol C Tables 4.2.6.8 and 6.1.1.4'

loop_
_geom_angle_atom_site_label_1
_geom_angle_atom_site_label_2
_geom_angle_atom_site_label_3
_geom_angle
_geom_angle_site_symmetry_1
_geom_angle_site_symmetry_3
_geom_angle_publ_flag
C19 O1 C6 115.65(10) . . ?
C22 N1 C14 122.99(11) . . ?
C22 N1 C7 120.07(11) . . ?
C14 N1 C7 115.70(10) . . ?
C2 C1 C17 119.66(16) . . ?
C2 C1 H1 120.2 . . ?
C17 C1 H1 120.2 . . ?
C1 C2 C3 120.63(17) . . ?
C1 C2 H2 119.7 . . ?
C3 C2 H2 119.7 . . ?
C2 C3 C4 120.46(16) . . ?
C2 C3 H3 119.8 . . ?
C4 C3 H3 119.8 . . ?
C3 C4 C18 118.43(14) . . ?
C3 C4 C5 121.76(13) . . ?
C18 C4 C5 119.81(13) . . ?
C6 C5 C4 112.93(11) . . ?
C6 C5 H5A 109.0 . . ?
C4 C5 H5A 109.0 . . ?
C6 C5 H5B 109.0 . . ?
C4 C5 H5B 109.0 . . ?
H5A C5 H5B 107.8 . . ?
C7 C6 O1 121.09(11) . . ?
C7 C6 C5 128.59(12) . . ?
O1 C6 C5 110.27(11) . . ?
C6 C7 N1 117.73(11) . . ?
C6 C7 C8 125.82(10) . . ?
N1 C7 C8 116.28(10) . . ?
C16 C8 C9 118.88(12) . . ?
C16 C8 C7 122.18(12) . . ?
C9 C8 C7 118.94(11) . . ?
C10 C9 C8 120.55(13) . . ?
C10 C9 H9 119.7 . . ?
C8 C9 H9 119.7 . . ?
C11 C10 C9 120.20(15) . . ?
C11 C10 H10 119.9 . . ?
C9 C10 H10 119.9 . . ?
C10 C11 C15 119.83(14) . . ?
C10 C11 H11 120.1 . . ?
C15 C11 H11 120.1 . . ?
C21 C12 C13 120.62(16) . . ?
C21 C12 H12 119.7 . . ?
C13 C12 H12 119.7 . . ?
C12 C13 C14 119.16(16) . . ?
C12 C13 H13 120.4 . . ?
C14 C13 H13 120.4 . . ?
C19 C14 C13 119.30(13) . . ?
C19 C14 N1 116.76(11) . . ?
C13 C14 N1 123.93(13) . . ?
C11 C15 C16 120.49(14) . . ?
C11 C15 H15 119.8 . . ?
C16 C15 H15 119.8 . . ?
C15 C16 C8 120.02(14) . . ?
C15 C16 H16 120.0 . . ?
C8 C16 H16 120.0 . . ?
C1 C17 C18 120.25(17) . . ?
C1 C17 H17 119.9 . . ?
C18 C17 H17 119.9 . . ?
C17 C18 C4 120.57(16) . . ?
C17 C18 H18 119.7 . . ?
C4 C18 H18 119.7 . . ?
C14 C19 C20 121.52(13) . . ?
C14 C19 O1 120.27(12) . . ?
C20 C19 O1 118.21(13) . . ?
C21 C20 C19 118.83(16) . . ?
C21 C20 H20 120.6 . . ?
C19 C20 H20 120.6 . . ?
C20 C21 C12 120.54(16) . . ?
C20 C21 H21 119.7 . . ?
C12 C21 H21 119.7 . . ?
O2 C22 N1 125.11(14) . . ?
O2 C22 H22 117.4 . . ?
N1 C22 H22 117.4 . . ?

loop_
_geom_bond_atom_site_label_1
_geom_bond_atom_site_label_2
_geom_bond_distance
_geom_bond_site_symmetry_2
_geom_bond_publ_flag
O1 C19 1.3849(16) . ?
O1 C6 1.3929(16) . ?
O2 C22 1.2118(16) . ?
N1 C22 1.3604(17) . ?
N1 C14 1.4259(17) . ?
N1 C7 1.4434(14) . ?
C1 C2 1.363(3) . ?
C1 C17 1.372(3) . ?
C1 H1 0.9300 . ?
C2 C3 1.383(2) . ?
C2 H2 0.9300 . ?
C3 C4 1.383(2) . ?
C3 H3 0.9300 . ?
C4 C18 1.384(2) . ?
C4 C5 1.5116(19) . ?
C5 C6 1.5008(17) . ?
C5 H5A 0.9700 . ?
C5 H5B 0.9700 . ?
C6 C7 1.3251(18) . ?
C7 C8 1.4862(17) . ?
C8 C16 1.3899(18) . ?
C8 C9 1.3925(18) . ?
C9 C10 1.378(2) . ?
C9 H9 0.9300 . ?
C10 C11 1.376(2) . ?
C10 H10 0.9300 . ?
C11 C15 1.378(2) . ?
C11 H11 0.9300 . ?
C12 C21 1.376(3) . ?
C12 C13 1.385(2) . ?
C12 H12 0.9300 . ?
C13 C14 1.3901(19) . ?
C13 H13 0.9300 . ?
C14 C19 1.376(2) . ?
C15 C16 1.383(2) . ?
C15 H15 0.9300 . ?
C16 H16 0.9300 . ?
C17 C18 1.384(2) . ?
C17 H17 0.9300 . ?
C18 H18 0.9300 . ?
C19 C20 1.381(2) . ?
C20 C21 1.373(2) . ?
C20 H20 0.9300 . ?
C21 H21 0.9300 . ?
C22 H22 0.9300 . ?
